data_7160848
loop_
_publ_author_name
'Li, Wanpeng'
'Gao, Ying'
'Ruan, Hanli'

_publ_section_title
;
 Resorcylic acid lactone derivatives with immunosuppressive activity from
 the endophytic <i>Podospora</i> sp. G214.
;
_journal_issue 47
_journal_name_full 'Organic &amp; biomolecular chemistry'
_journal_page_first 10771
_journal_page_last 10778
_journal_paper_doi 10.1039/d5ob01602a
_journal_volume 23
_journal_year 2025
_chemical_absolute_configuration ad
_chemical_formula_moiety 'C13 H12 Cl2 O5'
_chemical_formula_sum 'C13 H12 Cl2 O5'
_chemical_formula_weight 319.13
_space_group_crystal_system monoclinic
_space_group_IT_number 4
_space_group_name_Hall 'P 2yb'
_space_group_name_H-M_alt 'P 1 21 1'
_atom_sites_solution_hydrogens geom
_atom_sites_solution_primary dual
_audit_creation_date 2020-12-10
_audit_creation_method
;
Olex2 1.2
(compiled 2018.05.29 svn.r3508 for OlexSys, GUI svn.r5506)
;
_audit_update_record
;
2025-10-09 deposited with the CCDC.	2025-11-11 downloaded from the CCDC.
;
_cell_angle_alpha 90
_cell_angle_beta 92.0783(5)
_cell_angle_gamma 90
_cell_formula_units_Z 4
_cell_length_a 4.36335(3)
_cell_length_b 25.31599(12)
_cell_length_c 11.98481(7)
_cell_measurement_reflns_used 22005
_cell_measurement_temperature 99.99(10)
_cell_measurement_theta_max 73.6280
_cell_measurement_theta_min 3.4970
_cell_volume 1323.002(13)
_computing_cell_refinement 'CrysAlisPro 1.171.39.28b (Rigaku OD, 2015)'
_computing_data_collection 'CrysAlisPro 1.171.39.28b (Rigaku OD, 2015)'
_computing_data_reduction 'CrysAlisPro 1.171.39.28b (Rigaku OD, 2015)'
_computing_molecular_graphics 'Olex2 (Dolomanov et al., 2009)'
_computing_publication_material 'Olex2 (Dolomanov et al., 2009)'
_computing_structure_refinement 'XL (Sheldrick, 2008)'
_computing_structure_solution 'XM (Sheldrick, 2008)'
_diffrn_ambient_environment N~2~
_diffrn_ambient_temperature 99.99(10)
_diffrn_detector 'CCD plate'
_diffrn_measured_fraction_theta_full 1.000
_diffrn_measured_fraction_theta_max 0.987
_diffrn_measurement_details
;
List of Runs (angles in degrees, time in seconds):

  # Type    Start    End  Width  t~exp~   \w     \q     \k     \f   Frames
#--------------------------------------------------------------------------
  1  \w     -9.00  36.00   0.50    0.50    --   16.00  70.00  -9.29   90
  2  \w     45.00 101.00   0.50    0.50    --   16.00  70.00  -9.29  112
  3  \w      6.00  37.00   0.50    0.50    --   32.00  71.00-132.25   62
  4  \w    -46.00   2.00   0.50    0.50    --   40.00 -41.00-111.99   96
  5  \w      7.00  58.00   0.50    0.50    --   40.00 -41.00-111.99  102
  6  \w     28.00  58.00   0.50    0.50    --   44.00  73.00  -5.80   60
  7  \w     96.00 123.00   0.50    0.50    --   44.00  73.00  -5.80   54
  8  \w     31.00  58.00   0.50    0.50    --   52.00  74.00  60.96   54
  9  \w     36.00  62.00   0.50    0.50    --   56.00  74.00-141.55   52
 10  \w     31.00  71.00   0.50    0.50    --   56.00  74.00  11.74   80
 11  \w    123.00 149.00   0.50    0.50    --   60.00  75.00 -60.40   52
 12  \w     34.00  77.00   0.50    0.50    --   60.00  70.00 166.92   86
 13  \w     32.00  75.00   0.50    0.50    --   60.00  75.00 -60.40   86
 14  \w     40.00 102.00   0.50    0.50    --   64.00  72.00-177.39  124
 15  \w     39.00  64.00   0.50    0.50    --   64.00  75.00  82.39   50
 16  \w    117.00 153.00   0.50    0.50    --   68.00  74.00 -97.80   72
 17  \w     40.00  82.00   0.50    0.50    --   68.00  74.00 -97.80   84
 18  \w     45.00  77.00   0.50    0.50    --   72.00  75.00  98.22   64
 19  \w     48.00  78.00   0.50    0.50    --   76.00  75.00-120.84   60
 20  \w     48.00 109.00   0.50    0.50    --   76.00  74.00  83.65  122
 21  \w     70.00 130.00   0.50    0.50    --   94.60  65.00 113.74  120
 22  \w    115.00 184.00   0.50    0.50    --   94.60  75.00  -5.26  138
 23  \w    136.00 182.00   0.50    0.50    --   94.60  71.00 160.76   92
 24  \w     91.00 126.00   0.50    0.50    --   94.60 -82.00 -30.00   70
 25  \w     66.00 106.00   0.50    0.50    --   94.60  75.00  -5.26   80
 26  \w      5.00  88.00   0.50    0.50    --   94.60 -82.00 -30.00  166
 27  \w     26.00 126.00   0.50    0.50    --   94.60 -82.00 120.00  200
 28  \w     74.00 142.00   0.50    0.50    --   94.60  61.00  52.26  136
 29  \w    148.00 176.00   0.50    0.50    --   94.60  61.00  52.26   56
 30  \w    140.00 183.00   0.50    0.50    --   94.60  60.00 -94.93   86
 31  \w     67.00 128.00   0.50    0.50    --   94.60  71.00 160.76  122
 32  \w     80.00 126.00   0.50    0.50    --   94.60 -82.00-150.00   92
 33  \w     46.00  72.00   0.50    0.50    --   94.60 -82.00-150.00   52
 34  \w     71.00 136.00   0.50    0.50    --   94.60  60.00 -94.93  130
 35  \w     52.00 118.00   0.50    0.50    --   94.60 -82.00  60.00  132
 36  \w    150.00 184.00   0.50    0.50    --   94.60  55.00 -58.54   68
 37  \w     21.00  47.00   0.50    0.50    --   94.60 -82.00  60.00   52
 38  \w     67.00 125.00   0.50    0.50    --   94.60  71.00 -21.51  116
 39  \w     74.00 134.00   0.50    0.50    --   94.60  55.00 -58.54  120
 40  \w     84.00 109.00   0.50    0.50    --   94.60 -82.00 -90.00   50
 41  \w      5.00  74.00   0.50    0.50    --   94.60 -82.00 -90.00  138
 42  \w    129.00 155.00   0.50    0.50    --   94.60  56.00-132.32   52
 43  \w     71.00 182.00   0.50    0.50    --   94.60  61.00-150.00  222
 44  \w     75.00 101.00   0.50    0.50    --   94.60  61.00 -30.00   52
 45  \w    112.00 183.00   0.50    0.50    --   94.60  61.00 -30.00  142
 46  \w     78.00 152.00   0.50    0.50    --   94.60  61.00  60.00  148
 47  \w     67.00 113.00   0.50    0.50    --   94.60  72.00  21.45   92
 48  \w     71.00 175.00   0.50    0.50    --   94.60  61.00 150.00  208
 49  \w    135.00 168.00   0.50    0.50    --   94.60  65.00 113.74   66
 50  \w     76.00 122.00   0.50    0.50    --   94.60  56.00-132.32   92
;
_diffrn_measurement_device 'four-circle diffractometer'
_diffrn_measurement_device_type 'XtaLAB AFC12 (RINC): Kappa single'
_diffrn_measurement_method '\w scans'
_diffrn_orient_matrix_type 'CrysAlisPro convention (1999,Acta A55,543-557)'
_diffrn_orient_matrix_UB_11 0.1120766000
_diffrn_orient_matrix_UB_12 0.0512140000
_diffrn_orient_matrix_UB_13 -0.0547434000
_diffrn_orient_matrix_UB_21 -0.0575472000
_diffrn_orient_matrix_UB_22 0.0305843000
_diffrn_orient_matrix_UB_23 0.1083641000
_diffrn_orient_matrix_UB_31 0.3300680000
_diffrn_orient_matrix_UB_32 -0.0120519000
_diffrn_orient_matrix_UB_33 0.0424769000
_diffrn_radiation_monochromator graphite
_diffrn_radiation_probe x-ray
_diffrn_radiation_type CuK\a
_diffrn_radiation_wavelength 1.54184
_diffrn_reflns_av_R_equivalents 0.0234
_diffrn_reflns_av_unetI/netI 0.0163
_diffrn_reflns_Laue_measured_fraction_full 1.000
_diffrn_reflns_Laue_measured_fraction_max 0.987
_diffrn_reflns_limit_h_max 5
_diffrn_reflns_limit_h_min -5
_diffrn_reflns_limit_k_max 31
_diffrn_reflns_limit_k_min -31
_diffrn_reflns_limit_l_max 14
_diffrn_reflns_limit_l_min -14
_diffrn_reflns_number 26037
_diffrn_reflns_point_group_measured_fraction_full 0.997
_diffrn_reflns_point_group_measured_fraction_max 0.970
_diffrn_reflns_theta_full 67.684
_diffrn_reflns_theta_max 74.030
_diffrn_reflns_theta_min 3.492
_diffrn_source 'fine-focus sealed X-ray tube'
_diffrn_source_type 'Enhance (Cu) X-ray Source'
_exptl_absorpt_coefficient_mu 4.589
_exptl_absorpt_correction_T_max 1.00000
_exptl_absorpt_correction_T_min 0.62668
_exptl_absorpt_correction_type multi-scan
_exptl_absorpt_process_details
;
CrysAlisPro 1.171.39.28b (Rigaku Oxford Diffraction, 2015)
Empirical absorption correction using spherical harmonics,
 implemented in SCALE3 ABSPACK scaling algorithm.
;
_exptl_crystal_colour colourless
_exptl_crystal_colour_primary colourless
_exptl_crystal_density_diffrn 1.602
_exptl_crystal_description block
_exptl_crystal_F_000 656
_exptl_crystal_size_max 0.25
_exptl_crystal_size_mid 0.2
_exptl_crystal_size_min 0.1
_refine_diff_density_max 0.151
_refine_diff_density_min -0.215
_refine_diff_density_rms 0.041
_refine_ls_abs_structure_details
;
 Flack x determined using 2470 quotients [(I+)-(I-)]/[(I+)+(I-)]
 (Parsons, Flack and Wagner, Acta Cryst. B69 (2013) 249-259).
;
_refine_ls_abs_structure_Flack 0.000(3)
_refine_ls_extinction_method none
_refine_ls_goodness_of_fit_ref 1.044
_refine_ls_hydrogen_treatment constr
_refine_ls_matrix_type full
_refine_ls_number_parameters 367
_refine_ls_number_reflns 5243
_refine_ls_number_restraints 1
_refine_ls_restrained_S_all 1.044
_refine_ls_R_factor_all 0.0192
_refine_ls_R_factor_gt 0.0191
_refine_ls_shift/su_max 0.001
_refine_ls_shift/su_mean 0.000
_refine_ls_structure_factor_coef Fsqd
_refine_ls_weighting_details 'w=1/[\s^2^(Fo^2^)+(0.0344P)^2^+0.2183P] where P=(Fo^2^+2Fc^2^)/3'
_refine_ls_weighting_scheme calc
_refine_ls_wR_factor_gt 0.0523
_refine_ls_wR_factor_ref 0.0523
_reflns_Friedel_coverage 0.920
_reflns_Friedel_fraction_full 0.995
_reflns_Friedel_fraction_max 0.952
_reflns_number_gt 5223
_reflns_number_total 5243
_reflns_threshold_expression 'I > 2\s(I)'
_cod_data_source_file d5ob01602a2.cif
_cod_data_source_block 20201127_tof-112-1
_cod_depositor_comments 'Adding full bibliography for 7160847--7160848.cif.'
_cod_original_cell_volume 1323.002(12)
_cod_database_code 7160848
_shelx_shelxl_version_number 2014/7
_shelx_space_group_comment
;
The symmetry employed for this shelxl refinement is uniquely defined
by the following loop, which should always be used as a source of
symmetry information in preference to the above space-group names.
They are only intended as comments.
;
_shelx_estimated_absorpt_t_max 0.657
_shelx_estimated_absorpt_t_min 0.393
_reflns_odcompleteness_completeness 99.96
_reflns_odcompleteness_iscentric 1
_reflns_odcompleteness_theta 66.97
_olex2_refinement_description
;
1. Fixed Uiso
 At 1.2 times of:
  All C(H) groups, All C(H,H) groups
 At 1.5 times of:
  All C(H,H,H) groups, All O(H) groups
2.a Ternary CH refined with riding coordinates:
 C10(H10), C11(H11), C10B(H10B), C11B(H11B)
2.b Secondary CH2 refined with riding coordinates:
 C9(H9A,H9B), C9B(H9BA,H9BB)
2.c Aromatic/amide H refined with riding coordinates:
 C4(H4A), C5(H5A), C7(H7), C4B(H4BA), C5B(H5BA), C7B(H7B)
2.d Idealised Me refined as rotating group:
 C12(H12A,H12B,H12C), C12B(H12D,H12E,H12F)
2.e Idealised tetrahedral OH refined as rotating group:
 O4(H4), O5(H5), O4B(H4B), O5B(H5B)
;
_olex2_submission_special_instructions 'No special instructions were received'
_oxdiff_exptl_absorpt_empirical_details
;
Empirical correction (ABSPACK) includes:
- Absorption correction using spherical harmonics
- Frame scaling
;
_oxdiff_exptl_absorpt_empirical_full_max 1.796
_oxdiff_exptl_absorpt_empirical_full_min 0.711

loop_
_space_group_symop_operation_xyz
'x, y, z'
'-x, y+1/2, -z'

loop_
_atom_site_label
_atom_site_type_symbol
_atom_site_fract_x
_atom_site_fract_y
_atom_site_fract_z
_atom_site_U_iso_or_equiv
_atom_site_adp_type
_atom_site_occupancy
_atom_site_site_symmetry_order
_atom_site_calc_flag
_atom_site_refinement_flags_posn
_atom_site_refinement_flags_adp
_atom_site_refinement_flags_occupancy
_atom_site_disorder_assembly
_atom_site_disorder_group
Cl1 Cl 0.53960(14) 0.91651(2) 0.79130(4) 0.03122(14) Uani 1 1 d . . . . .
Cl2 Cl 0.59460(12) 0.94666(2) 0.55969(4) 0.02332(11) Uani 1 1 d . . . . .
O1 O -0.3606(4) 0.74651(6) 0.26669(12) 0.0213(3) Uani 1 1 d . . . . .
O2 O -0.0420(3) 0.78536(5) 0.38755(11) 0.0175(3) Uani 1 1 d . . . . .
O3 O 0.0766(3) 0.54814(6) 0.55560(12) 0.0202(3) Uani 1 1 d . . . . .
O4 O -0.4425(4) 0.64261(6) 0.27368(12) 0.0234(3) Uani 1 1 d . . . . .
H4 H -0.4769 0.6729 0.2523 0.035 Uiso 1 1 calc GR . . . .
O5 O 0.7017(3) 0.82776(6) 0.63401(12) 0.0203(3) Uani 1 1 d . . . . .
H5 H 0.7132 0.8065 0.6857 0.030 Uiso 1 1 calc GR . . . .
C1 C -0.1807(5) 0.74073(8) 0.34831(16) 0.0172(4) Uani 1 1 d . . . . .
C3 C 0.1614(4) 0.78461(8) 0.47971(16) 0.0167(4) Uani 1 1 d . . . . .
C4 C 0.2320(5) 0.73960(8) 0.53214(16) 0.0167(4) Uani 1 1 d . . . . .
H4A H 0.3709 0.7400 0.5929 0.020 Uiso 1 1 calc R . . . .
C4A C 0.0967(4) 0.69024(8) 0.49639(16) 0.0161(4) Uani 1 1 d . . . . .
C5 C 0.1634(5) 0.64272(8) 0.55015(16) 0.0171(4) Uani 1 1 d . . . . .
H5A H 0.2977 0.6419 0.6122 0.021 Uiso 1 1 calc R . . . .
C6 C 0.0269(5) 0.59629(8) 0.51015(16) 0.0171(4) Uani 1 1 d . . . . .
C7 C -0.1777(5) 0.59677(8) 0.41718(17) 0.0191(4) Uani 1 1 d . . . . .
H7 H -0.2672 0.5655 0.3918 0.023 Uiso 1 1 calc R . . . .
C8 C -0.2461(5) 0.64368(8) 0.36353(16) 0.0182(4) Uani 1 1 d . . . . .
C8A C -0.1096(4) 0.69150(8) 0.40231(16) 0.0161(4) Uani 1 1 d . . . . .
C9 C 0.2710(4) 0.83964(7) 0.50404(16) 0.0166(4) Uani 1 1 d . . . . .
H9A H 0.1015 0.8639 0.4909 0.020 Uiso 1 1 calc R . . . .
H9B H 0.4288 0.8486 0.4523 0.020 Uiso 1 1 calc R . . . .
C10 C 0.3997(4) 0.84746(8) 0.62306(16) 0.0162(4) Uani 1 1 d . . . . .
H10 H 0.2708 0.8279 0.6742 0.019 Uiso 1 1 calc R . . . .
C11 C 0.3890(5) 0.90615(8) 0.65336(17) 0.0197(4) Uani 1 1 d . . . . .
H11 H 0.1741 0.9174 0.6504 0.024 Uiso 1 1 calc R . . . .
C12 C 0.2742(5) 0.54518(8) 0.65383(18) 0.0219(4) Uani 1 1 d . . . . .
H12A H 0.4748 0.5577 0.6368 0.033 Uiso 1 1 calc GR . . . .
H12B H 0.2879 0.5092 0.6787 0.033 Uiso 1 1 calc GR . . . .
H12C H 0.1921 0.5666 0.7116 0.033 Uiso 1 1 calc GR . . . .
Cl1B Cl 0.18949(13) 0.92861(2) 0.28941(4) 0.02458(12) Uani 1 1 d . . . . .
Cl2B Cl 0.32809(11) 0.95336(2) 0.06095(4) 0.02070(11) Uani 1 1 d . . . . .
O1B O 0.6912(3) 0.74038(6) -0.22320(11) 0.0185(3) Uani 1 1 d . . . . .
O2B O 0.3953(3) 0.78183(5) -0.10675(11) 0.0161(3) Uani 1 1 d . . . . .
O3B O 0.2267(3) 0.54560(5) 0.05731(12) 0.0204(3) Uani 1 1 d . . . . .
O4B O 0.7488(3) 0.63660(6) -0.21540(12) 0.0200(3) Uani 1 1 d . . . . .
H4B H 0.7886 0.6666 -0.2361 0.030 Uiso 1 1 calc GR . . . .
O5B O 0.5056(3) 0.84360(5) 0.15227(12) 0.0180(3) Uani 1 1 d . . . . .
H5B H 0.5263 0.8171 0.1911 0.027 Uiso 1 1 calc GR . . . .
C1B C 0.5166(4) 0.73607(8) -0.14481(16) 0.0154(4) Uani 1 1 d . . . . .
C3B C 0.1964(4) 0.78262(8) -0.01906(16) 0.0155(4) Uani 1 1 d . . . . .
C4B C 0.1154(4) 0.73820(8) 0.03215(16) 0.0157(4) Uani 1 1 d . . . . .
H4BA H -0.0193 0.7398 0.0904 0.019 Uiso 1 1 calc R . . . .
C4C C 0.2344(4) 0.68775(8) -0.00184(16) 0.0147(4) Uani 1 1 d . . . . .
C5B C 0.1583(4) 0.64074(8) 0.05034(15) 0.0157(4) Uani 1 1 d . . . . .
H5BA H 0.0270 0.6408 0.1098 0.019 Uiso 1 1 calc R . . . .
C6B C 0.2818(5) 0.59354(8) 0.01213(16) 0.0167(4) Uani 1 1 d . . . . .
C7B C 0.4798(5) 0.59257(8) -0.07703(16) 0.0179(4) Uani 1 1 d . . . . .
H7B H 0.5595 0.5606 -0.1010 0.022 Uiso 1 1 calc R . . . .
C8B C 0.5569(4) 0.63898(8) -0.12934(16) 0.0163(4) Uani 1 1 d . . . . .
C8C C 0.4355(4) 0.68761(8) -0.09226(16) 0.0147(4) Uani 1 1 d . . . . .
C9B C 0.1027(4) 0.83804(7) 0.00723(16) 0.0161(4) Uani 1 1 d . . . . .
H9BA H -0.1173 0.8416 -0.0050 0.019 Uiso 1 1 calc R . . . .
H9BB H 0.2017 0.8623 -0.0428 0.019 Uiso 1 1 calc R . . . .
C10B C 0.1904(4) 0.85267(7) 0.12858(16) 0.0142(4) Uani 1 1 d . . . . .
H10B H 0.0704 0.8309 0.1786 0.017 Uiso 1 1 calc R . . . .
C11B C 0.1136(4) 0.91075(7) 0.14781(16) 0.0163(4) Uani 1 1 d . . . . .
H11B H -0.1052 0.9161 0.1302 0.020 Uiso 1 1 calc R . . . .
C12B C 0.0396(5) 0.54376(8) 0.15358(18) 0.0219(4) Uani 1 1 d . . . . .
H12D H -0.1609 0.5573 0.1342 0.033 Uiso 1 1 calc GR . . . .
H12E H 0.1321 0.5649 0.2122 0.033 Uiso 1 1 calc GR . . . .
H12F H 0.0227 0.5079 0.1786 0.033 Uiso 1 1 calc GR . . . .

loop_
_atom_site_aniso_label
_atom_site_aniso_U_11
_atom_site_aniso_U_22
_atom_site_aniso_U_33
_atom_site_aniso_U_23
_atom_site_aniso_U_13
_atom_site_aniso_U_12
Cl1 0.0446(3) 0.0292(3) 0.0196(2) -0.00115(19) -0.0013(2) -0.0155(2)
Cl2 0.0282(2) 0.0173(2) 0.0244(2) 0.00587(18) -0.00049(18) -0.00306(19)
O1 0.0226(8) 0.0226(8) 0.0182(7) 0.0029(6) -0.0047(6) 0.0027(6)
O2 0.0200(7) 0.0162(7) 0.0160(6) 0.0022(5) -0.0025(5) 0.0018(5)
O3 0.0252(8) 0.0143(6) 0.0209(7) 0.0011(5) -0.0036(6) 0.0009(5)
O4 0.0259(8) 0.0221(8) 0.0214(7) -0.0006(6) -0.0084(6) 0.0002(6)
O5 0.0143(7) 0.0211(7) 0.0254(7) 0.0087(6) 0.0006(6) 0.0012(5)
C1 0.0165(9) 0.0198(9) 0.0156(9) -0.0003(7) 0.0021(7) 0.0029(8)
C3 0.0148(9) 0.0206(10) 0.0148(9) -0.0008(7) 0.0016(7) 0.0009(7)
C4 0.0165(9) 0.0182(9) 0.0153(9) -0.0010(7) -0.0001(7) 0.0021(8)
C4A 0.0149(9) 0.0187(10) 0.0147(9) -0.0008(7) 0.0020(7) 0.0020(7)
C5 0.0167(9) 0.0188(9) 0.0157(9) -0.0002(7) -0.0005(7) 0.0024(7)
C6 0.0183(9) 0.0165(9) 0.0168(9) 0.0009(7) 0.0042(7) 0.0024(7)
C7 0.0188(10) 0.0171(9) 0.0213(10) -0.0021(8) 0.0011(8) -0.0013(7)
C8 0.0156(9) 0.0225(10) 0.0164(9) -0.0017(8) 0.0007(7) 0.0007(8)
C8A 0.0148(9) 0.0179(9) 0.0159(9) 0.0007(7) 0.0020(7) 0.0032(7)
C9 0.0178(9) 0.0149(9) 0.0173(9) 0.0021(7) 0.0020(7) 0.0006(7)
C10 0.0137(9) 0.0166(9) 0.0183(9) 0.0018(7) 0.0014(7) -0.0011(7)
C11 0.0185(10) 0.0201(10) 0.0206(9) 0.0003(8) 0.0012(8) -0.0021(8)
C12 0.0242(10) 0.0173(9) 0.0240(10) 0.0040(8) -0.0035(8) 0.0014(8)
Cl1B 0.0369(3) 0.0186(2) 0.0180(2) -0.00295(17) -0.00211(19) 0.00100(19)
Cl2B 0.0263(2) 0.0118(2) 0.0239(2) 0.00275(17) 0.00076(18) -0.00181(18)
O1B 0.0200(7) 0.0177(7) 0.0178(7) 0.0024(5) 0.0029(5) 0.0016(6)
O2B 0.0184(7) 0.0118(6) 0.0184(7) 0.0010(5) 0.0024(6) 0.0002(5)
O3B 0.0253(7) 0.0129(6) 0.0231(7) 0.0035(5) 0.0026(6) -0.0010(6)
O4B 0.0234(7) 0.0166(7) 0.0203(7) -0.0005(5) 0.0052(6) 0.0029(6)
O5B 0.0125(6) 0.0153(7) 0.0262(7) 0.0039(5) -0.0022(5) 0.0009(5)
C1B 0.0147(9) 0.0153(9) 0.0159(9) 0.0002(7) -0.0029(7) 0.0013(7)
C3B 0.0147(9) 0.0154(9) 0.0161(9) -0.0016(7) -0.0017(7) 0.0002(7)
C4B 0.0157(9) 0.0149(9) 0.0166(9) -0.0014(7) 0.0004(7) -0.0014(7)
C4C 0.0137(9) 0.0145(9) 0.0156(9) -0.0013(7) -0.0041(7) -0.0006(7)
C5B 0.0157(9) 0.0161(9) 0.0150(8) -0.0001(7) -0.0017(7) -0.0021(7)
C6B 0.0178(9) 0.0141(9) 0.0176(9) 0.0023(7) -0.0060(7) -0.0017(7)
C7B 0.0190(10) 0.0139(9) 0.0206(10) -0.0008(7) -0.0038(7) 0.0012(7)
C8B 0.0143(9) 0.0185(9) 0.0160(9) 0.0007(7) -0.0023(7) 0.0007(7)
C8C 0.0142(9) 0.0135(9) 0.0163(9) 0.0005(7) -0.0029(7) -0.0006(7)
C9B 0.0169(9) 0.0128(9) 0.0185(9) 0.0015(7) -0.0005(7) 0.0015(7)
C10B 0.0118(9) 0.0120(8) 0.0188(9) 0.0008(7) -0.0004(7) 0.0003(7)
C11B 0.0162(9) 0.0141(8) 0.0186(9) 0.0002(7) -0.0011(7) 0.0005(7)
C12B 0.0228(10) 0.0169(9) 0.0261(11) 0.0051(8) 0.0021(8) -0.0010(8)

loop_
_atom_type_symbol
_atom_type_description
_atom_type_scat_dispersion_real
_atom_type_scat_dispersion_imag
_atom_type_scat_source
C C 0.0181 0.0091 'International Tables Vol C Tables 4.2.6.8 and 6.1.1.4'
H H 0.0000 0.0000 'International Tables Vol C Tables 4.2.6.8 and 6.1.1.4'
Cl Cl 0.3639 0.7018 'International Tables Vol C Tables 4.2.6.8 and 6.1.1.4'
O O 0.0492 0.0322 'International Tables Vol C Tables 4.2.6.8 and 6.1.1.4'

loop_
_geom_angle_atom_site_label_1
_geom_angle_atom_site_label_2
_geom_angle_atom_site_label_3
_geom_angle
_geom_angle_site_symmetry_1
_geom_angle_site_symmetry_3
_geom_angle_publ_flag
C1 O2 C3 121.81(15) . . ?
C6 O3 C12 117.46(15) . . ?
O1 C1 O2 115.88(18) . . ?
O1 C1 C8A 125.39(19) . . ?
O2 C1 C8A 118.73(17) . . ?
O2 C3 C9 109.37(16) . . ?
C4 C3 O2 121.06(18) . . ?
C4 C3 C9 129.57(18) . . ?
C3 C4 C4A 121.11(19) . . ?
C5 C4A C4 122.42(18) . . ?
C5 C4A C8A 120.29(18) . . ?
C8A C4A C4 117.29(18) . . ?
C4A C5 C6 119.35(18) . . ?
O3 C6 C5 124.21(18) . . ?
O3 C6 C7 114.63(17) . . ?
C5 C6 C7 121.16(18) . . ?
C8 C7 C6 119.93(18) . . ?
O4 C8 C7 118.33(18) . . ?
O4 C8 C8A 121.60(18) . . ?
C7 C8 C8A 120.06(18) . . ?
C4A C8A C1 119.98(18) . . ?
C4A C8A C8 119.20(18) . . ?
C8 C8A C1 120.81(18) . . ?
C3 C9 C10 113.98(16) . . ?
O5 C10 C9 110.59(16) . . ?
O5 C10 C11 110.94(16) . . ?
C9 C10 C11 109.53(15) . . ?
Cl1 C11 Cl2 108.85(11) . . ?
C10 C11 Cl1 110.53(14) . . ?
C10 C11 Cl2 112.83(14) . . ?
C1B O2B C3B 121.89(15) . . ?
C6B O3B C12B 117.66(16) . . ?
O1B C1B O2B 115.99(18) . . ?
O1B C1B C8C 125.45(18) . . ?
O2B C1B C8C 118.56(17) . . ?
O2B C3B C9B 110.84(16) . . ?
C4B C3B O2B 121.31(17) . . ?
C4B C3B C9B 127.84(18) . . ?
C3B C4B C4C 120.79(17) . . ?
C5B C4C C4B 122.44(17) . . ?
C5B C4C C8C 120.40(18) . . ?
C8C C4C C4B 117.16(17) . . ?
C4C C5B C6B 118.95(18) . . ?
O3B C6B C5B 124.06(18) . . ?
O3B C6B C7B 114.43(17) . . ?
C5B C6B C7B 121.50(18) . . ?
C8B C7B C6B 120.00(18) . . ?
O4B C8B C7B 118.44(18) . . ?
O4B C8B C8C 121.74(17) . . ?
C7B C8B C8C 119.82(18) . . ?
C4C C8C C1B 120.28(17) . . ?
C8B C8C C1B 120.39(18) . . ?
C8B C8C C4C 119.33(18) . . ?
C3B C9B C10B 111.38(16) . . ?
O5B C10B C9B 111.00(15) . . ?
O5B C10B C11B 110.08(15) . . ?
C11B C10B C9B 109.06(15) . . ?
Cl1B C11B Cl2B 108.64(10) . . ?
C10B C11B Cl1B 110.79(13) . . ?
C10B C11B Cl2B 111.77(13) . . ?

loop_
_geom_bond_atom_site_label_1
_geom_bond_atom_site_label_2
_geom_bond_distance
_geom_bond_site_symmetry_2
_geom_bond_publ_flag
Cl1 C11 1.776(2) . ?
Cl2 C11 1.786(2) . ?
O1 C1 1.240(2) . ?
O2 C1 1.358(2) . ?
O2 C3 1.392(2) . ?
O3 C6 1.349(2) . ?
O3 C12 1.436(2) . ?
O4 C8 1.352(3) . ?
O5 C10 1.411(2) . ?
C1 C8A 1.433(3) . ?
C3 C4 1.332(3) . ?
C3 C9 1.498(3) . ?
C4 C4A 1.440(3) . ?
C4A C5 1.390(3) . ?
C4A C8A 1.418(3) . ?
C5 C6 1.395(3) . ?
C6 C7 1.402(3) . ?
C7 C8 1.378(3) . ?
C8 C8A 1.420(3) . ?
C9 C10 1.527(3) . ?
C10 C11 1.531(3) . ?
Cl1B C11B 1.776(2) . ?
Cl2B C11B 1.787(2) . ?
O1B C1B 1.236(2) . ?
O2B C1B 1.359(2) . ?
O2B C3B 1.387(2) . ?
O3B C6B 1.354(2) . ?
O3B C12B 1.438(3) . ?
O4B C8B 1.353(2) . ?
O5B C10B 1.413(2) . ?
C1B C8C 1.429(3) . ?
C3B C4B 1.335(3) . ?
C3B C9B 1.498(2) . ?
C4B C4C 1.443(3) . ?
C4C C5B 1.390(3) . ?
C4C C8C 1.419(3) . ?
C5B C6B 1.395(3) . ?
C6B C7B 1.398(3) . ?
C7B C8B 1.379(3) . ?
C8B C8C 1.418(3) . ?
C9B C10B 1.536(3) . ?
C10B C11B 1.527(3) . ?

loop_
_geom_hbond_atom_site_label_D
_geom_hbond_atom_site_label_H
_geom_hbond_atom_site_label_A
_geom_hbond_distance_DH
_geom_hbond_distance_HA
_geom_hbond_distance_DA
_geom_hbond_angle_DHA
_geom_hbond_site_symmetry_A
O4 H4 O1 0.82 1.94 2.656(2) 145.8 .
O5 H5 O1B 0.82 2.00 2.798(2) 163.1 1_556
O4B H4B O1B 0.82 1.92 2.641(2) 145.7 .
O5B H5B O1 0.82 2.06 2.8645(19) 169.0 1_655
C9B H9BA O5B 0.97 2.55 3.187(2) 123.6 1_455
C11B H11B O5B 0.98 2.52 3.153(2) 122.1 1_455

loop_
_geom_torsion_atom_site_label_1
_geom_torsion_atom_site_label_2
_geom_torsion_atom_site_label_3
_geom_torsion_atom_site_label_4
_geom_torsion
_geom_torsion_site_symmetry_1
_geom_torsion_site_symmetry_2
_geom_torsion_site_symmetry_3
_geom_torsion_site_symmetry_4
_geom_torsion_publ_flag
O1 C1 C8A C4A -178.97(18) . . . . ?
O1 C1 C8A C8 0.4(3) . . . . ?
O2 C1 C8A C4A 1.4(3) . . . . ?
O2 C1 C8A C8 -179.25(17) . . . . ?
O2 C3 C4 C4A -1.0(3) . . . . ?
O2 C3 C9 C10 159.47(15) . . . . ?
O3 C6 C7 C8 -179.89(18) . . . . ?
O4 C8 C8A C1 1.2(3) . . . . ?
O4 C8 C8A C4A -179.46(17) . . . . ?
O5 C10 C11 Cl1 -57.30(18) . . . . ?
O5 C10 C11 Cl2 64.84(19) . . . . ?
C1 O2 C3 C4 1.1(3) . . . . ?
C1 O2 C3 C9 -178.86(16) . . . . ?
C3 O2 C1 O1 179.01(17) . . . . ?
C3 O2 C1 C8A -1.3(3) . . . . ?
C3 C4 C4A C5 -179.30(18) . . . . ?
C3 C4 C4A C8A 1.0(3) . . . . ?
C3 C9 C10 O5 79.0(2) . . . . ?
C3 C9 C10 C11 -158.42(16) . . . . ?
C4 C3 C9 C10 -20.5(3) . . . . ?
C4 C4A C5 C6 -179.21(18) . . . . ?
C4 C4A C8A C1 -1.2(3) . . . . ?
C4 C4A C8A C8 179.42(17) . . . . ?
C4A C5 C6 O3 179.69(18) . . . . ?
C4A C5 C6 C7 -0.4(3) . . . . ?
C5 C4A C8A C1 179.08(18) . . . . ?
C5 C4A C8A C8 -0.2(3) . . . . ?
C5 C6 C7 C8 0.2(3) . . . . ?
C6 C7 C8 O4 179.50(18) . . . . ?
C6 C7 C8 C8A 0.0(3) . . . . ?
C7 C8 C8A C1 -179.30(19) . . . . ?
C7 C8 C8A C4A 0.0(3) . . . . ?
C8A C4A C5 C6 0.4(3) . . . . ?
C9 C3 C4 C4A 179.04(18) . . . . ?
C9 C10 C11 Cl1 -179.66(13) . . . . ?
C9 C10 C11 Cl2 -57.52(19) . . . . ?
C12 O3 C6 C5 2.4(3) . . . . ?
C12 O3 C6 C7 -177.54(17) . . . . ?
O1B C1B C8C C4C 179.32(18) . . . . ?
O1B C1B C8C C8B -0.2(3) . . . . ?
O2B C1B C8C C4C -0.5(3) . . . . ?
O2B C1B C8C C8B -179.97(17) . . . . ?
O2B C3B C4B C4C 0.4(3) . . . . ?
O2B C3B C9B C10B -121.13(17) . . . . ?
O3B C6B C7B C8B -179.24(17) . . . . ?
O4B C8B C8C C1B -0.7(3) . . . . ?
O4B C8B C8C C4C 179.80(17) . . . . ?
O5B C10B C11B Cl1B -61.51(18) . . . . ?
O5B C10B C11B Cl2B 59.81(18) . . . . ?
C1B O2B C3B C4B 0.1(3) . . . . ?
C1B O2B C3B C9B 178.88(16) . . . . ?
C3B O2B C1B O1B -179.88(16) . . . . ?
C3B O2B C1B C8C -0.1(3) . . . . ?
C3B C4B C4C C5B 179.21(18) . . . . ?
C3B C4B C4C C8C -0.9(3) . . . . ?
C3B C9B C10B O5B 54.0(2) . . . . ?
C3B C9B C10B C11B 175.40(15) . . . . ?
C4B C3B C9B C10B 57.5(3) . . . . ?
C4B C4C C5B C6B 179.69(18) . . . . ?
C4B C4C C8C C1B 0.9(3) . . . . ?
C4B C4C C8C C8B -179.57(17) . . . . ?
C4C C5B C6B O3B 179.18(18) . . . . ?
C4C C5B C6B C7B 0.1(3) . . . . ?
C5B C4C C8C C1B -179.17(17) . . . . ?
C5B C4C C8C C8B 0.3(3) . . . . ?
C5B C6B C7B C8B 0.0(3) . . . . ?
C6B C7B C8B O4B -179.94(17) . . . . ?
C6B C7B C8B C8C 0.2(3) . . . . ?
C7B C8B C8C C1B 179.19(18) . . . . ?
C7B C8B C8C C4C -0.3(3) . . . . ?
C8C C4C C5B C6B -0.2(3) . . . . ?
C9B C3B C4B C4C -178.15(18) . . . . ?
C9B C10B C11B Cl1B 176.49(13) . . . . ?
C9B C10B C11B Cl2B -62.20(18) . . . . ?
C12B O3B C6B C5B -2.8(3) . . . . ?
C12B O3B C6B C7B 176.43(17) . . . . ?
